data_7057894
loop_
_publ_author_name
'Smirnov, Andrey S.'
'Martins, Lu\'isa M. D. R. S.'
'Nikolaev, Dmitriy N.'
'Manzhos, Roman A.'
'Gurzhiy, Vlad V.'
'Krivenko, Alexander G.'
'Nikolaenko, Kirill O.'
'Belyakov, Alexander V.'
'Garabadzhiu, Alexander V.'
'Davidovich, Pavel B.'

_publ_section_title
;
 Structure and catalytic properties of novel copper isatin Schiff base
 complexes
;
_journal_issue 1
_journal_name_full 'New Journal of Chemistry'
_journal_page_first 188
_journal_paper_doi 10.1039/C8NJ02718H
_journal_volume 43
_journal_year 2019
_chemical_formula_moiety 'C15 H11 Br N2 O'
_chemical_formula_sum 'C15 H11 Br N2 O'
_chemical_formula_weight 315.17
_space_group_crystal_system monoclinic
_space_group_IT_number 15
_space_group_name_Hall '-C 2yc'
_space_group_name_H-M_alt 'C 1 2/c 1'
_symmetry_space_group_name_Hall '-C 2yc'
_symmetry_space_group_name_H-M 'C 1 2/c 1'
_atom_sites_solution_hydrogens geom
_atom_sites_solution_primary dual
_audit_creation_date 2016-11-24
_audit_creation_method
;
Olex2 1.2
(compiled 2016.11.07 svn.r3352 for OlexSys, GUI svn.r5261)
;
_audit_update_record
;
2017-03-19 deposited with the CCDC.
2018-10-29 downloaded from the CCDC.
;
_cell_angle_alpha 90
_cell_angle_beta 95.696(2)
_cell_angle_gamma 90
_cell_formula_units_Z 8
_cell_length_a 8.1114(2)
_cell_length_b 16.2246(4)
_cell_length_c 19.1312(4)
_cell_measurement_reflns_used 2907
_cell_measurement_temperature 100(2)
_cell_measurement_theta_max 76.0180
_cell_measurement_theta_min 4.6480
_cell_volume 2505.32(10)
_computing_cell_refinement
;
CrysAlisPro, Agilent Technologies,
Version 1.171.37.35 (release 13-08-2014 CrysAlis171 .NET)
(compiled Aug 13 2014,18:06:01)
;
_computing_data_collection
;
CrysAlisPro, Agilent Technologies,
Version 1.171.37.35 (release 13-08-2014 CrysAlis171 .NET)
(compiled Aug 13 2014,18:06:01)
;
_computing_data_reduction
;
CrysAlisPro, Agilent Technologies,
Version 1.171.37.35 (release 13-08-2014 CrysAlis171 .NET)
(compiled Aug 13 2014,18:06:01)
;
_computing_molecular_graphics 'Olex2 (Dolomanov et al., 2009)'
_computing_publication_material 'Olex2 (Dolomanov et al., 2009)'
_computing_structure_refinement 'ShelXL (Sheldrick, 2015)'
_computing_structure_solution 'ShelXS (Sheldrick, 2015)'
_diffrn_ambient_environment N~2~
_diffrn_ambient_temperature 100(2)
_diffrn_detector 'CCD plate'
_diffrn_detector_area_resol_mean 10.3829
_diffrn_detector_type Atlas
_diffrn_measured_fraction_theta_full 1.000
_diffrn_measured_fraction_theta_max 1.000
_diffrn_measurement_details
;
#__ type_ start__ end____ width___ exp.time_
  1 omega   31.00   87.00   1.0000    3.5000
omega____ theta____ kappa____ phi______ frames
    -       40.3787  -19.0000  -60.0000 56

#__ type_ start__ end____ width___ exp.time_
  2 omega   40.00   90.00   1.0000   10.5000
omega____ theta____ kappa____ phi______ frames
    -      113.0000  -30.0000   30.0000 50

#__ type_ start__ end____ width___ exp.time_
  3 omega   54.00   80.00   1.0000   10.5000
omega____ theta____ kappa____ phi______ frames
    -      113.0000  -30.0000   60.0000 26

#__ type_ start__ end____ width___ exp.time_
  4 omega   31.00  109.00   1.0000   10.5000
omega____ theta____ kappa____ phi______ frames
    -      113.0000  -95.0000   60.0000 78

#__ type_ start__ end____ width___ exp.time_
  5 omega   37.00  102.00   1.0000   10.5000
omega____ theta____ kappa____ phi______ frames
    -      113.0000 -112.0000    0.0000 65

#__ type_ start__ end____ width___ exp.time_
  6 omega   58.00   99.00   1.0000   10.5000
omega____ theta____ kappa____ phi______ frames
    -      113.0000  -95.0000  -90.0000 41

#__ type_ start__ end____ width___ exp.time_
  7 omega   76.00  106.00   1.0000   10.5000
omega____ theta____ kappa____ phi______ frames
    -      113.0000  -95.0000 -150.0000 30

#__ type_ start__ end____ width___ exp.time_
  8 omega   52.00   86.00   1.0000   10.5000
omega____ theta____ kappa____ phi______ frames
    -      113.0000  -30.0000 -120.0000 34

#__ type_ start__ end____ width___ exp.time_
  9 omega   86.00  154.00   1.0000   10.5000
omega____ theta____ kappa____ phi______ frames
    -      113.0000   45.0000 -120.0000 68

#__ type_ start__ end____ width___ exp.time_
 10 omega   88.00  178.00   1.0000   10.5000
omega____ theta____ kappa____ phi______ frames
    -      113.0000   45.0000  -60.0000 90

#__ type_ start__ end____ width___ exp.time_
 11 omega   95.00  148.00   1.0000   10.5000
omega____ theta____ kappa____ phi______ frames
    -      113.0000  178.0000  -90.0000 53

#__ type_ start__ end____ width___ exp.time_
 12 omega  -27.00   22.00   1.0000    3.5000
omega____ theta____ kappa____ phi______ frames
    -      -40.3787   38.0000 -150.0000 49

#__ type_ start__ end____ width___ exp.time_
 13 omega   30.00   55.00   1.0000   10.5000
omega____ theta____ kappa____ phi______ frames
    -      113.0000  -95.0000 -150.0000 25

#__ type_ start__ end____ width___ exp.time_
 14 omega    9.00   79.00   1.0000    3.5000
omega____ theta____ kappa____ phi______ frames
    -       40.3787  -99.0000 -120.0000 70

#__ type_ start__ end____ width___ exp.time_
 15 omega -110.00  -23.00   1.0000    3.5000
omega____ theta____ kappa____ phi______ frames
    -      -40.3787  -38.0000  -90.0000 87

#__ type_ start__ end____ width___ exp.time_
 16 omega -106.00  -15.00   1.0000    3.5000
omega____ theta____ kappa____ phi______ frames
    -      -40.3787  -38.0000    0.0000 91

#__ type_ start__ end____ width___ exp.time_
 17 omega   -6.00   21.00   1.0000    3.5000
omega____ theta____ kappa____ phi______ frames
    -      -40.3787   38.0000  -60.0000 27
;
_diffrn_measurement_device 'four-circle diffractometer'
_diffrn_measurement_device_type 'SuperNova, Dual, Cu at zero, Atlas'
_diffrn_measurement_method '\w scans'
_diffrn_orient_matrix_UB_11 0.1042633000
_diffrn_orient_matrix_UB_12 -0.0332456000
_diffrn_orient_matrix_UB_13 -0.0568921000
_diffrn_orient_matrix_UB_21 0.0139276000
_diffrn_orient_matrix_UB_22 -0.0840638000
_diffrn_orient_matrix_UB_23 0.0375547000
_diffrn_orient_matrix_UB_31 -0.1592873000
_diffrn_orient_matrix_UB_32 -0.0290660000
_diffrn_orient_matrix_UB_33 -0.0435914000
_diffrn_radiation_monochromator mirror
_diffrn_radiation_probe x-ray
_diffrn_radiation_type CuK\a
_diffrn_radiation_wavelength 1.54184
_diffrn_reflns_av_R_equivalents 0.0411
_diffrn_reflns_av_unetI/netI 0.0401
_diffrn_reflns_Laue_measured_fraction_full 1.000
_diffrn_reflns_Laue_measured_fraction_max 1.000
_diffrn_reflns_limit_h_max 9
_diffrn_reflns_limit_h_min -10
_diffrn_reflns_limit_k_max 13
_diffrn_reflns_limit_k_min -20
_diffrn_reflns_limit_l_max 22
_diffrn_reflns_limit_l_min -23
_diffrn_reflns_number 6338
_diffrn_reflns_point_group_measured_fraction_full 1.000
_diffrn_reflns_point_group_measured_fraction_max 1.000
_diffrn_reflns_theta_full 67.684
_diffrn_reflns_theta_max 72.439
_diffrn_reflns_theta_min 4.646
_diffrn_source 'sealed X-ray tube'
_diffrn_source_type 'SuperNova (Cu) X-ray Source'
_exptl_absorpt_coefficient_mu 4.408
_exptl_absorpt_correction_T_max 1.00000
_exptl_absorpt_correction_T_min 0.53921
_exptl_absorpt_correction_type multi-scan
_exptl_absorpt_process_details
;
CrysAlisPro, Agilent Technologies,
Version 1.171.37.35 (release 13-08-2014 CrysAlis171 .NET)
(compiled Aug 13 2014,18:06:01)
Empirical absorption correction using spherical harmonics,
 implemented in SCALE3 ABSPACK scaling algorithm.
;
_exptl_crystal_colour 'translucent colorless'
_exptl_crystal_density_diffrn 1.671
_exptl_crystal_description prism
_exptl_crystal_F_000 1264
_exptl_crystal_size_max 0.19
_exptl_crystal_size_mid 0.12
_exptl_crystal_size_min 0.08
_refine_diff_density_max 0.886
_refine_diff_density_min -0.616
_refine_diff_density_rms 0.098
_refine_ls_extinction_method none
_refine_ls_goodness_of_fit_ref 1.050
_refine_ls_hydrogen_treatment constr
_refine_ls_matrix_type full
_refine_ls_number_parameters 173
_refine_ls_number_reflns 2482
_refine_ls_number_restraints 0
_refine_ls_restrained_S_all 1.050
_refine_ls_R_factor_all 0.0399
_refine_ls_R_factor_gt 0.0346
_refine_ls_shift/su_max 0.00
_refine_ls_shift/su_mean 0.000
_refine_ls_structure_factor_coef Fsqd
_refine_ls_weighting_details 'w=1/[\s^2^(Fo^2^)+(0.0589P)^2^+0.5702P] where P=(Fo^2^+2Fc^2^)/3'
_refine_ls_weighting_scheme calc
_refine_ls_wR_factor_gt 0.0907
_refine_ls_wR_factor_ref 0.0955
_reflns_Friedel_coverage 0.000
_reflns_number_gt 2213
_reflns_number_total 2482
_reflns_threshold_expression 'I > 2\s(I)'
_cod_data_source_file c8nj02718h2.cif
_cod_data_source_block isbd_16_2
_cod_depositor_comments 'Adding full bibliography for 7057891--7057914.cif.'
_cod_database_code 7057894
_shelxl_version_number 2013-4
_shelx_space_group_comment
;
The symmetry employed for this shelxl refinement is uniquely defined
by the following loop, which should always be used as a source of
symmetry information in preference to the above space-group names.
They are only intended as comments.
;
_reflns_odcompleteness_completeness 99.92
_reflns_odcompleteness_iscentric 1
_reflns_odcompleteness_theta 72.42
_olex2_refinement_description
;
1. Fixed Uiso
 At 1.2 times of:
  All C(H) groups
 At 1.5 times of:
  All C(H,H,H) groups
2.a Aromatic/amide H refined with riding coordinates:
 C6(H6), C7(H7), C9(H9), C14(H14), C15(H15), C16(H16), C17(H17), C18(H18)
2.b Idealised Me refined as rotating group:
 C10(H10A,H10B,H10C)
;

loop_
_space_group_symop_operation_xyz
'x, y, z'
'-x, y, -z+1/2'
'x+1/2, y+1/2, z'
'-x+1/2, y+1/2, -z+1/2'
'-x, -y, -z'
'x, -y, z-1/2'
'-x+1/2, -y+1/2, -z'
'x+1/2, -y+1/2, z-1/2'

loop_
_atom_site_label
_atom_site_type_symbol
_atom_site_fract_x
_atom_site_fract_y
_atom_site_fract_z
_atom_site_U_iso_or_equiv
_atom_site_adp_type
_atom_site_occupancy
_atom_site_site_symmetry_order
_atom_site_calc_flag
_atom_site_refinement_flags_posn
N1 N 0.1926(3) 0.66525(12) 0.81201(11) 0.0159(4) Uani 1 1 d .
C2 C 0.1964(3) 0.58142(15) 0.80322(12) 0.0153(5) Uani 1 1 d .
C3 C 0.2570(3) 0.56652(15) 0.73078(12) 0.0137(5) Uani 1 1 d .
C4 C 0.2846(3) 0.64935(14) 0.70206(13) 0.0139(4) Uani 1 1 d .
C5 C 0.2465(3) 0.70614(15) 0.75400(13) 0.0145(5) Uani 1 1 d .
C6 C 0.2662(3) 0.79018(15) 0.74541(14) 0.0164(5) Uani 1 1 d .
H6 H 0.2404 0.8270 0.7799 0.020 Uiso 1 1 calc R
C7 C 0.3256(3) 0.81826(15) 0.68392(14) 0.0163(5) Uani 1 1 d .
H7 H 0.3404 0.8744 0.6769 0.020 Uiso 1 1 calc R
C8 C 0.3628(3) 0.76190(15) 0.63293(13) 0.0151(5) Uani 1 1 d .
C9 C 0.3432(3) 0.67705(15) 0.64047(13) 0.0144(5) Uani 1 1 d .
H9 H 0.3684 0.6405 0.6056 0.017 Uiso 1 1 calc R
C10 C 0.1327(3) 0.70607(16) 0.87198(14) 0.0178(5) Uani 1 1 d .
H10A H 0.0339 0.7364 0.8570 0.027 Uiso 1 1 calc GR
H10B H 0.2160 0.7432 0.8925 0.027 Uiso 1 1 calc GR
H10C H 0.1085 0.6656 0.9061 0.027 Uiso 1 1 calc GR
O11 O 0.1550(2) 0.52986(11) 0.84384(9) 0.0190(4) Uani 1 1 d .
N12 N 0.2763(3) 0.49271(12) 0.71108(11) 0.0146(4) Uani 1 1 d .
C13 C 0.3139(3) 0.47501(14) 0.64187(12) 0.0141(5) Uani 1 1 d .
C14 C 0.2037(3) 0.49666(14) 0.58376(13) 0.0163(5) Uani 1 1 d .
H14 H 0.1101 0.5279 0.5898 0.020 Uiso 1 1 calc R
C15 C 0.2350(3) 0.47117(16) 0.51704(13) 0.0182(5) Uani 1 1 d .
H15 H 0.1627 0.4860 0.4783 0.022 Uiso 1 1 calc R
C16 C 0.3735(3) 0.42368(15) 0.50779(13) 0.0179(5) Uani 1 1 d .
H16 H 0.3927 0.4061 0.4631 0.022 Uiso 1 1 calc R
C17 C 0.4832(3) 0.40244(15) 0.56532(14) 0.0195(5) Uani 1 1 d .
H17 H 0.5770 0.3714 0.5589 0.023 Uiso 1 1 calc R
C18 C 0.4534(3) 0.42739(14) 0.63250(13) 0.0171(5) Uani 1 1 d .
H18 H 0.5262 0.4124 0.6710 0.021 Uiso 1 1 calc R
Br19 Br 0.44569(3) 0.80251(2) 0.54980(2) 0.02081(13) Uani 1 1 d .

loop_
_atom_site_aniso_label
_atom_site_aniso_U_11
_atom_site_aniso_U_22
_atom_site_aniso_U_33
_atom_site_aniso_U_23
_atom_site_aniso_U_13
_atom_site_aniso_U_12
N1 0.0202(11) 0.0155(10) 0.0126(9) -0.0015(8) 0.0039(8) 0.0014(8)
C2 0.0137(12) 0.0206(11) 0.0117(11) -0.0015(9) 0.0011(9) 0.0009(9)
C3 0.0146(11) 0.0149(10) 0.0121(10) 0.0019(9) 0.0034(9) 0.0009(8)
C4 0.0134(11) 0.0135(10) 0.0148(11) -0.0003(9) 0.0012(9) 0.0021(8)
C5 0.0128(12) 0.0186(11) 0.0119(11) -0.0005(9) 0.0002(9) 0.0024(9)
C6 0.0169(12) 0.0156(11) 0.0166(12) -0.0042(9) 0.0014(10) 0.0032(9)
C7 0.0151(12) 0.0143(10) 0.0192(12) 0.0007(9) 0.0001(9) -0.0004(9)
C8 0.0111(11) 0.0167(11) 0.0180(11) 0.0036(9) 0.0046(9) -0.0003(8)
C9 0.0138(12) 0.0163(11) 0.0134(11) -0.0001(9) 0.0036(9) 0.0019(9)
C10 0.0176(13) 0.0210(12) 0.0154(11) -0.0033(9) 0.0052(10) 0.0025(9)
O11 0.0258(10) 0.0183(8) 0.0140(8) 0.0021(7) 0.0069(7) -0.0007(7)
N12 0.0162(11) 0.0150(9) 0.0128(9) -0.0003(8) 0.0022(8) 0.0007(7)
C13 0.0180(12) 0.0117(10) 0.0135(11) 0.0000(9) 0.0062(9) -0.0028(8)
C14 0.0156(12) 0.0165(10) 0.0171(12) -0.0018(9) 0.0040(9) -0.0011(9)
C15 0.0198(13) 0.0205(11) 0.0141(11) -0.0019(9) 0.0004(9) -0.0039(9)
C16 0.0212(13) 0.0184(11) 0.0157(11) -0.0034(9) 0.0090(10) -0.0037(9)
C17 0.0203(13) 0.0169(11) 0.0227(12) 0.0015(10) 0.0090(10) 0.0031(9)
C18 0.0208(13) 0.0154(11) 0.0154(11) 0.0026(9) 0.0032(9) 0.0013(9)
Br19 0.02255(19) 0.01870(17) 0.02272(18) 0.00630(9) 0.01003(12) -0.00059(9)

loop_
_atom_type_symbol
_atom_type_description
_atom_type_scat_dispersion_real
_atom_type_scat_dispersion_imag
_atom_type_scat_source
C C 0.0181 0.0091 'International Tables Vol C Tables 4.2.6.8 and 6.1.1.4'
H H 0.0000 0.0000 'International Tables Vol C Tables 4.2.6.8 and 6.1.1.4'
Br Br -0.6763 1.2805 'International Tables Vol C Tables 4.2.6.8 and 6.1.1.4'
N N 0.0311 0.0180 'International Tables Vol C Tables 4.2.6.8 and 6.1.1.4'
O O 0.0492 0.0322 'International Tables Vol C Tables 4.2.6.8 and 6.1.1.4'

loop_
_geom_angle_atom_site_label_1
_geom_angle_atom_site_label_2
_geom_angle_atom_site_label_3
_geom_angle
C2 N1 C5 111.1(2)
C2 N1 C10 124.3(2)
C5 N1 C10 124.5(2)
N1 C2 C3 106.3(2)
O11 C2 N1 126.5(2)
O11 C2 C3 127.2(2)
C4 C3 C2 105.45(19)
N12 C3 C2 118.5(2)
N12 C3 C4 136.0(2)
C5 C4 C3 106.3(2)
C9 C4 C3 133.4(2)
C9 C4 C5 120.2(2)
N1 C5 C4 110.9(2)
C6 C5 N1 127.6(2)
C6 C5 C4 121.6(2)
C5 C6 H6 120.8
C5 C6 C7 118.5(2)
C7 C6 H6 120.8
C6 C7 H7 120.2
C6 C7 C8 119.7(2)
C8 C7 H7 120.2
C7 C8 C9 122.8(2)
C7 C8 Br19 118.49(18)
C9 C8 Br19 118.75(19)
C4 C9 C8 117.3(2)
C4 C9 H9 121.3
C8 C9 H9 121.3
N1 C10 H10A 109.5
N1 C10 H10B 109.5
N1 C10 H10C 109.5
H10A C10 H10B 109.5
H10A C10 H10C 109.5
H10B C10 H10C 109.5
C3 N12 C13 120.8(2)
C14 C13 N12 120.7(2)
C18 C13 N12 119.0(2)
C18 C13 C14 119.9(2)
C13 C14 H14 120.2
C15 C14 C13 119.6(2)
C15 C14 H14 120.2
C14 C15 H15 119.8
C16 C15 C14 120.4(2)
C16 C15 H15 119.8
C15 C16 H16 120.0
C15 C16 C17 120.0(2)
C17 C16 H16 120.0
C16 C17 H17 119.9
C16 C17 C18 120.2(2)
C18 C17 H17 119.9
C13 C18 H18 120.1
C17 C18 C13 119.8(2)
C17 C18 H18 120.1

loop_
_geom_bond_atom_site_label_1
_geom_bond_atom_site_label_2
_geom_bond_distance
N1 C2 1.371(3)
N1 C5 1.400(3)
N1 C10 1.450(3)
C2 C3 1.535(3)
C2 O11 1.212(3)
C3 C4 1.477(3)
C3 N12 1.270(3)
C4 C5 1.412(3)
C4 C9 1.388(3)
C5 C6 1.384(3)
C6 H6 0.9300
C6 C7 1.391(4)
C7 H7 0.9300
C7 C8 1.392(4)
C8 C9 1.395(3)
C8 Br19 1.905(2)
C9 H9 0.9300
C10 H10A 0.9600
C10 H10B 0.9600
C10 H10C 0.9600
N12 C13 1.417(3)
C13 C14 1.400(4)
C13 C18 1.397(3)
C14 H14 0.9300
C14 C15 1.389(3)
C15 H15 0.9300
C15 C16 1.388(4)
C16 H16 0.9300
C16 C17 1.389(4)
C17 H17 0.9300
C17 C18 1.391(4)
C18 H18 0.9300

loop_
_geom_torsion_atom_site_label_1
_geom_torsion_atom_site_label_2
_geom_torsion_atom_site_label_3
_geom_torsion_atom_site_label_4
_geom_torsion
N1 C2 C3 C4 -0.1(3)
N1 C2 C3 N12 177.8(2)
N1 C5 C6 C7 178.4(2)
C2 N1 C5 C4 1.8(3)
C2 N1 C5 C6 -177.0(3)
C2 C3 C4 C5 1.1(3)
C2 C3 C4 C9 177.7(3)
C2 C3 N12 C13 172.9(2)
C3 C4 C5 N1 -1.8(3)
C3 C4 C5 C6 177.1(2)
C3 C4 C9 C8 -175.9(3)
C3 N12 C13 C14 -61.6(3)
C3 N12 C13 C18 125.5(3)
C4 C3 N12 C13 -10.1(5)
C4 C5 C6 C7 -0.2(4)
C5 N1 C2 C3 -1.0(3)
C5 N1 C2 O11 -178.9(3)
C5 C4 C9 C8 0.3(4)
C5 C6 C7 C8 0.3(4)
C6 C7 C8 C9 0.0(4)
C6 C7 C8 Br19 -179.4(2)
C7 C8 C9 C4 -0.3(4)
C9 C4 C5 N1 -178.9(2)
C9 C4 C5 C6 -0.1(4)
C10 N1 C2 C3 176.1(2)
C10 N1 C2 O11 -1.8(4)
C10 N1 C5 C4 -175.3(2)
C10 N1 C5 C6 5.9(4)
O11 C2 C3 C4 177.8(3)
O11 C2 C3 N12 -4.3(4)
N12 C3 C4 C5 -176.2(3)
N12 C3 C4 C9 0.4(5)
N12 C13 C14 C15 -173.3(2)
N12 C13 C18 C17 173.6(2)
C13 C14 C15 C16 0.8(4)
C14 C13 C18 C17 0.7(4)
C14 C15 C16 C17 -1.0(4)
C15 C16 C17 C18 1.1(4)
C16 C17 C18 C13 -1.0(4)
C18 C13 C14 C15 -0.6(4)
Br19 C8 C9 C4 179.18(18)
